data_4022629
loop_
_publ_author_name
'Monika Mazik'
'H\"useyin Cavga'

_publ_section_title
;
 Molecular Recognition of N-Acetylneuraminic Acid with Acyclic
 Benzimidazolium- and Aminopyridine/guanidinium-Based Receptors
;
_journal_name_full 'Journal of Organic Chemistry'
_journal_page_first 831
_journal_page_last 838
_journal_paper_doi 10.1021/jo061901e
_journal_volume 72
_journal_year 2007
_chemical_formula_sum 'C39 H59 N7 O5'
_chemical_formula_weight 705.93
_chemical_name_systematic
;
  ?
;
_space_group_IT_number 2
_symmetry_cell_setting triclinic
_symmetry_space_group_name_Hall '-P 1'
_symmetry_space_group_name_H-M 'P -1'
_atom_sites_solution_hydrogens geom
_atom_sites_solution_primary direct
_atom_sites_solution_secondary difmap
_audit_creation_method SHELXL-97
_cell_angle_alpha 74.466(2)
_cell_angle_beta 68.535(2)
_cell_angle_gamma 82.989(2)
_cell_formula_units_Z 2
_cell_length_a 12.8662(4)
_cell_length_b 13.0458(4)
_cell_length_c 13.6776(4)
_cell_measurement_temperature 203(2)
_cell_volume 2057.77(11)
_computing_structure_refinement 'SHELXL-97 (Sheldrick, 1997)'
_computing_structure_solution 'SHELXS-97 (Sheldrick, 1990)'
_diffrn_ambient_temperature 203(2)
_diffrn_measured_fraction_theta_full 0.996
_diffrn_measured_fraction_theta_max 0.996
_diffrn_radiation_monochromator graphite
_diffrn_radiation_source 'fine-focus sealed tube'
_diffrn_radiation_type MoK\a
_diffrn_radiation_wavelength 0.71073
_diffrn_reflns_av_R_equivalents 0.0477
_diffrn_reflns_av_sigmaI/netI 0.0309
_diffrn_reflns_limit_h_max 16
_diffrn_reflns_limit_h_min -16
_diffrn_reflns_limit_k_max 16
_diffrn_reflns_limit_k_min -16
_diffrn_reflns_limit_l_max 17
_diffrn_reflns_limit_l_min -17
_diffrn_reflns_number 84108
_diffrn_reflns_theta_full 27.21
_diffrn_reflns_theta_max 27.21
_diffrn_reflns_theta_min 1.62
_exptl_absorpt_coefficient_mu 0.076
_exptl_crystal_density_diffrn 1.139
_exptl_crystal_density_method 'not measured'
_exptl_crystal_F_000 764
_refine_diff_density_max 0.311
_refine_diff_density_min -0.283
_refine_diff_density_rms 0.035
_refine_ls_extinction_coef 0.0063(8)
_refine_ls_extinction_expression Fc^*^=kFc[1+0.001xFc^2^\l^3^/sin(2\q)]^-1/4^
_refine_ls_extinction_method SHELXL
_refine_ls_goodness_of_fit_ref 1.014
_refine_ls_hydrogen_treatment mixed
_refine_ls_matrix_type full
_refine_ls_number_parameters 461
_refine_ls_number_reflns 9152
_refine_ls_number_restraints 0
_refine_ls_restrained_S_all 1.014
_refine_ls_R_factor_all 0.0732
_refine_ls_R_factor_gt 0.0478
_refine_ls_shift/su_max 0.000
_refine_ls_shift/su_mean 0.000
_refine_ls_structure_factor_coef Fsqd
_refine_ls_weighting_details 'calc w=1/[\s^2^(Fo^2^)+(0.0481P)^2^+0.6386P] where P=(Fo^2^+2Fc^2^)/3'
_refine_ls_weighting_scheme calc
_refine_ls_wR_factor_gt 0.1075
_refine_ls_wR_factor_ref 0.1204
_reflns_number_gt 6554
_reflns_number_total 9152
_reflns_threshold_expression >2sigma(I)
_cod_data_source_file jo061901esi20060921_051859.cif
_cod_data_source_block hc213_mmz_0m
_cod_database_code 4022629

loop_
_symmetry_equiv_pos_as_xyz
'x, y, z'
'-x, -y, -z'

loop_
_atom_site_label
_atom_site_type_symbol
_atom_site_fract_x
_atom_site_fract_y
_atom_site_fract_z
_atom_site_U_iso_or_equiv
_atom_site_adp_type
_atom_site_occupancy
_atom_site_symmetry_multiplicity
_atom_site_calc_flag
_atom_site_refinement_flags
N1 N 0.39862(10) 0.59767(10) 0.11044(10) 0.0320(3) Uani 1 1 d .
H1 H 0.3672 0.5428 0.1662 0.038 Uiso 1 1 d R
N2 N 0.44682(10) 0.67652(10) -0.07022(10) 0.0326(3) Uani 1 1 d .
N3 N 0.35304(10) 0.51235(9) 0.00338(10) 0.0321(3) Uani 1 1 d .
H3 H 0.3555 0.5131 -0.0634 0.039 Uiso 1 1 d R
N4 N 0.01578(11) 0.86620(11) 0.28567(12) 0.0451(4) Uani 1 1 d .
H4 H 0.0140 0.7961 0.3174 0.054 Uiso 1 1 d R
N5 N -0.06773(12) 1.01717(11) 0.21020(11) 0.0425(3) Uani 1 1 d .
N6 N 0.17735(12) 0.57765(11) 0.57072(10) 0.0411(3) Uani 1 1 d .
H6 H 0.1556 0.5591 0.5225 0.049 Uiso 1 1 d R
N7 N 0.04428(11) 0.46797(10) 0.70588(10) 0.0349(3) Uani 1 1 d .
O1 O 0.42402(11) 0.61065(9) -0.20408(9) 0.0444(3) Uani 1 1 d .
O2 O 0.49126(9) 0.77370(8) -0.23665(8) 0.0380(3) Uani 1 1 d .
O3 O 0.28531(10) 0.41669(8) 0.18053(9) 0.0403(3) Uani 1 1 d .
O4 O 0.27298(9) 0.36024(8) 0.04163(8) 0.0366(3) Uani 1 1 d .
C1 C 0.35883(12) 0.72433(11) 0.22504(11) 0.0291(3) Uani 1 1 d .
C2 C 0.28262(12) 0.80565(11) 0.20274(12) 0.0295(3) Uani 1 1 d .
C3 C 0.20261(12) 0.84274(11) 0.28862(12) 0.0311(3) Uani 1 1 d .
C4 C 0.19783(12) 0.79806(12) 0.39543(12) 0.0314(3) Uani 1 1 d .
C5 C 0.27269(12) 0.71565(11) 0.41647(12) 0.0307(3) Uani 1 1 d .
C6 C 0.35331(12) 0.67737(11) 0.33162(12) 0.0302(3) Uani 1 1 d .
C7 C 0.28847(13) 0.85284(12) 0.08717(12) 0.0346(3) Uani 1 1 d .
H7B H 0.2156 0.8792 0.0866 0.042 Uiso 1 1 d R
H7C H 0.3115 0.7985 0.0476 0.042 Uiso 1 1 d R
C8 C 0.37182(16) 0.94287(14) 0.03100(14) 0.0485(4) Uani 1 1 d .
H8A H 0.3488 0.9969 0.0710 0.073 Uiso 1 1 d R
H8B H 0.3735 0.9728 -0.0418 0.073 Uiso 1 1 d R
H8C H 0.4450 0.9159 0.0297 0.073 Uiso 1 1 d R
C9 C 0.11025(13) 0.83842(14) 0.48836(13) 0.0402(4) Uani 1 1 d .
H9A H 0.0903 0.7805 0.5517 0.048 Uiso 1 1 d R
H9B H 0.0443 0.8620 0.4704 0.048 Uiso 1 1 d R
C10 C 0.15194(17) 0.93023(16) 0.51284(17) 0.0576(5) Uani 1 1 d .
H10A H 0.2098 0.9039 0.5426 0.086 Uiso 1 1 d R
H10B H 0.0912 0.9596 0.5643 0.086 Uiso 1 1 d R
H10C H 0.1811 0.9845 0.4475 0.086 Uiso 1 1 d R
C11 C 0.43257(14) 0.58630(13) 0.35589(14) 0.0413(4) Uani 1 1 d .
H11A H 0.4519 0.5459 0.3021 0.050 Uiso 1 1 d R
H11B H 0.3950 0.5402 0.4250 0.050 Uiso 1 1 d R
C12 C 0.53937(16) 0.62413(18) 0.35800(18) 0.0621(6) Uani 1 1 d .
H12A H 0.5778 0.6694 0.2886 0.093 Uiso 1 1 d R
H12B H 0.5869 0.5641 0.3736 0.093 Uiso 1 1 d R
H12C H 0.5204 0.6633 0.4127 0.093 Uiso 1 1 d R
C13 C 0.44464(12) 0.68278(12) 0.13257(12) 0.0319(3) Uani 1 1 d .
H13A H 0.4659 0.7400 0.0687 0.038 Uiso 1 1 d R
H13B H 0.5101 0.6569 0.1505 0.038 Uiso 1 1 d R
C14 C 0.40081(12) 0.59717(11) 0.01245(12) 0.0297(3) Uani 1 1 d .
C15 C 0.45110(12) 0.67912(12) -0.17202(12) 0.0321(3) Uani 1 1 d .
C16 C 0.51925(15) 0.79833(14) -0.35483(13) 0.0418(4) Uani 1 1 d .
C17 C 0.41563(18) 0.80497(17) -0.38250(17) 0.0599(5) Uani 1 1 d .
H17A H 0.3832 0.7360 -0.3568 0.090 Uiso 1 1 d R
H17B H 0.4346 0.8278 -0.4596 0.090 Uiso 1 1 d R
H17C H 0.3629 0.8549 -0.3488 0.090 Uiso 1 1 d R
C18 C 0.60433(19) 0.71855(18) -0.40176(16) 0.0678(6) Uani 1 1 d .
H18A H 0.6641 0.7108 -0.3739 0.102 Uiso 1 1 d R
H18B H 0.6336 0.7421 -0.4793 0.102 Uiso 1 1 d R
H18C H 0.5694 0.6513 -0.3813 0.102 Uiso 1 1 d R
C19 C 0.5691(2) 0.90811(17) -0.39074(17) 0.0680(6) Uani 1 1 d .
H19A H 0.5153 0.9557 -0.3542 0.102 Uiso 1 1 d R
H19B H 0.5878 0.9345 -0.4675 0.102 Uiso 1 1 d R
H19C H 0.6352 0.9035 -0.3727 0.102 Uiso 1 1 d R
C20 C 0.30165(13) 0.42687(12) 0.08556(12) 0.0324(3) Uani 1 1 d .
C21 C 0.21338(14) 0.26031(12) 0.11044(13) 0.0375(4) Uani 1 1 d .
C22 C 0.28313(16) 0.19196(13) 0.17263(15) 0.0477(4) Uani 1 1 d .
H22A H 0.3576 0.1837 0.1236 0.072 Uiso 1 1 d R
H22B H 0.2506 0.1233 0.2076 0.072 Uiso 1 1 d R
H22C H 0.2856 0.2255 0.2262 0.072 Uiso 1 1 d R
C23 C 0.09909(15) 0.28851(16) 0.18320(16) 0.0537(5) Uani 1 1 d .
H23A H 0.1074 0.3201 0.2357 0.081 Uiso 1 1 d R
H23B H 0.0560 0.2255 0.2197 0.081 Uiso 1 1 d R
H23C H 0.0614 0.3383 0.1407 0.081 Uiso 1 1 d R
C24 C 0.20572(17) 0.20973(13) 0.02550(15) 0.0497(5) Uani 1 1 d .
H24A H 0.1634 0.2556 -0.0148 0.075 Uiso 1 1 d R
H24B H 0.1694 0.1429 0.0610 0.075 Uiso 1 1 d R
H24C H 0.2795 0.1980 -0.0229 0.075 Uiso 1 1 d R
C25 C 0.11354(13) 0.92373(12) 0.26806(13) 0.0367(4) Uani 1 1 d .
H25A H 0.0944 0.9709 0.3175 0.044 Uiso 1 1 calc R
H25B H 0.1408 0.9672 0.1936 0.044 Uiso 1 1 calc R
C26 C -0.07245(14) 0.91296(14) 0.25666(13) 0.0393(4) Uani 1 1 d .
C27 C -0.15560(16) 1.06468(16) 0.18168(16) 0.0551(5) Uani 1 1 d .
C28 C -0.24779(19) 1.0106(2) 0.19852(19) 0.0703(6) Uani 1 1 d .
H28 H -0.3095 1.0474 0.1793 0.084 Uiso 1 1 d R
C29 C -0.25083(19) 0.9020(2) 0.2456(2) 0.0721(6) Uani 1 1 d .
H29 H -0.3142 0.8621 0.2575 0.086 Uiso 1 1 d R
C30 C -0.16316(16) 0.85129(16) 0.27534(17) 0.0572(5) Uani 1 1 d .
H30 H -0.1628 0.7761 0.3066 0.069 Uiso 1 1 d R
C31 C -0.1456(2) 1.18187(19) 0.1301(2) 0.0844(8) Uani 1 1 d .
H31A H -0.1352 1.2185 0.1779 0.127 Uiso 1 1 d R
H31B H -0.2119 1.2093 0.1143 0.127 Uiso 1 1 d R
H31C H -0.0822 1.1924 0.0641 0.127 Uiso 1 1 d R
C32 C 0.25940(13) 0.66036(12) 0.53232(12) 0.0349(3) Uani 1 1 d .
H32A H 0.3297 0.6300 0.5373 0.042 Uiso 1 1 d R
H32B H 0.2334 0.7107 0.5766 0.042 Uiso 1 1 d R
C33 C 0.13366(13) 0.52745(12) 0.67789(12) 0.0327(3) Uani 1 1 d .
C34 C -0.00501(13) 0.41933(12) 0.81097(13) 0.0356(4) Uani 1 1 d .
C35 C 0.03455(14) 0.42709(14) 0.88987(13) 0.0426(4) Uani 1 1 d .
H35 H -0.0031 0.3925 0.9643 0.051 Uiso 1 1 d R
C36 C 0.12877(15) 0.48561(14) 0.85975(13) 0.0438(4) Uani 1 1 d .
H36 H 0.1588 0.4899 0.9132 0.053 Uiso 1 1 d R
C37 C 0.17967(13) 0.53677(13) 0.75328(13) 0.0374(4) Uani 1 1 d .
H37 H 0.2449 0.5780 0.7308 0.045 Uiso 1 1 d R
C38 C -0.10471(15) 0.35507(14) 0.83803(15) 0.0476(4) Uani 1 1 d .
H38A H -0.1451 0.3879 0.7904 0.071 Uiso 1 1 d R
H38B H -0.1522 0.3519 0.9116 0.071 Uiso 1 1 d R
H38C H -0.0809 0.2843 0.8295 0.071 Uiso 1 1 d R
O5 O -0.00058(10) 0.36685(10) 0.56235(10) 0.0511(3) Uani 1 1 d .
H5 H 0.0148 0.4047 0.6077 0.077 Uiso 1 1 d R
C39 C 0.10171(16) 0.36362(17) 0.47633(16) 0.0585(5) Uani 1 1 d .
H39C H 0.1211 0.2996 0.4617 0.088 Uiso 1 1 d R
H39B H 0.1748 0.3634 0.4996 0.088 Uiso 1 1 d R
H39A H 0.1251 0.4356 0.4266 0.088 Uiso 1 1 d R

loop_
_atom_site_aniso_label
_atom_site_aniso_U_11
_atom_site_aniso_U_22
_atom_site_aniso_U_33
_atom_site_aniso_U_23
_atom_site_aniso_U_13
_atom_site_aniso_U_12
N1 0.0375(7) 0.0289(6) 0.0286(6) -0.0085(5) -0.0076(5) -0.0059(5)
N2 0.0352(7) 0.0305(7) 0.0312(7) -0.0074(5) -0.0093(5) -0.0053(5)
N3 0.0391(7) 0.0276(6) 0.0305(7) -0.0080(5) -0.0109(6) -0.0057(5)
N4 0.0354(8) 0.0320(7) 0.0666(10) -0.0043(7) -0.0205(7) -0.0039(6)
N5 0.0399(8) 0.0455(8) 0.0433(8) -0.0054(6) -0.0193(6) -0.0016(6)
N6 0.0508(8) 0.0448(8) 0.0289(7) -0.0051(6) -0.0118(6) -0.0206(7)
N7 0.0368(7) 0.0326(7) 0.0341(7) -0.0057(5) -0.0108(6) -0.0072(6)
O1 0.0646(8) 0.0360(6) 0.0358(6) -0.0057(5) -0.0190(6) -0.0145(6)
O2 0.0466(7) 0.0332(6) 0.0353(6) -0.0008(5) -0.0178(5) -0.0106(5)
O3 0.0515(7) 0.0361(6) 0.0325(6) -0.0068(5) -0.0117(5) -0.0110(5)
O4 0.0471(7) 0.0281(5) 0.0379(6) -0.0061(5) -0.0177(5) -0.0085(5)
C1 0.0271(7) 0.0284(7) 0.0313(8) -0.0086(6) -0.0067(6) -0.0077(6)
C2 0.0294(8) 0.0276(7) 0.0318(8) -0.0069(6) -0.0084(6) -0.0090(6)
C3 0.0284(8) 0.0274(7) 0.0363(8) -0.0077(6) -0.0085(6) -0.0056(6)
C4 0.0282(8) 0.0307(8) 0.0338(8) -0.0105(6) -0.0054(6) -0.0070(6)
C5 0.0326(8) 0.0296(8) 0.0306(8) -0.0078(6) -0.0088(6) -0.0087(6)
C6 0.0308(8) 0.0262(7) 0.0343(8) -0.0080(6) -0.0100(6) -0.0058(6)
C7 0.0378(8) 0.0322(8) 0.0339(8) -0.0072(6) -0.0122(7) -0.0037(7)
C8 0.0582(11) 0.0387(9) 0.0403(10) -0.0005(7) -0.0096(8) -0.0150(8)
C9 0.0340(9) 0.0467(10) 0.0377(9) -0.0167(7) -0.0056(7) 0.0005(7)
C10 0.0559(12) 0.0619(12) 0.0630(12) -0.0389(10) -0.0156(10) 0.0061(10)
C11 0.0502(10) 0.0353(9) 0.0372(9) -0.0101(7) -0.0151(8) 0.0062(7)
C12 0.0484(11) 0.0796(15) 0.0660(13) -0.0242(11) -0.0301(10) 0.0176(10)
C13 0.0311(8) 0.0332(8) 0.0324(8) -0.0115(6) -0.0087(6) -0.0045(6)
C14 0.0269(7) 0.0283(7) 0.0339(8) -0.0113(6) -0.0083(6) 0.0006(6)
C15 0.0327(8) 0.0287(8) 0.0345(8) -0.0055(6) -0.0120(7) -0.0030(6)
C16 0.0480(10) 0.0429(9) 0.0340(9) 0.0038(7) -0.0199(8) -0.0104(8)
C17 0.0650(13) 0.0632(13) 0.0597(12) 0.0027(10) -0.0390(11) -0.0160(10)
C18 0.0716(14) 0.0762(15) 0.0390(11) -0.0043(10) -0.0104(10) 0.0087(12)
C19 0.0864(16) 0.0616(13) 0.0576(13) 0.0176(10) -0.0391(12) -0.0360(12)
C20 0.0346(8) 0.0279(8) 0.0353(9) -0.0083(6) -0.0121(7) -0.0013(6)
C21 0.0428(9) 0.0259(8) 0.0457(9) -0.0012(7) -0.0202(8) -0.0095(7)
C22 0.0584(11) 0.0341(9) 0.0560(11) -0.0002(8) -0.0312(9) -0.0096(8)
C23 0.0454(11) 0.0511(11) 0.0616(12) -0.0084(9) -0.0156(9) -0.0114(9)
C24 0.0684(13) 0.0319(9) 0.0606(12) -0.0070(8) -0.0367(10) -0.0090(8)
C25 0.0327(8) 0.0319(8) 0.0432(9) -0.0095(7) -0.0098(7) -0.0020(7)
C26 0.0360(9) 0.0449(10) 0.0389(9) -0.0126(7) -0.0132(7) -0.0024(7)
C27 0.0506(11) 0.0609(12) 0.0563(12) -0.0019(9) -0.0299(9) -0.0020(9)
C28 0.0574(13) 0.0797(16) 0.0836(16) -0.0041(13) -0.0457(12) -0.0053(12)
C29 0.0565(13) 0.0787(16) 0.0951(17) -0.0130(13) -0.0432(13) -0.0179(12)
C30 0.0517(12) 0.0536(12) 0.0706(13) -0.0086(10) -0.0270(10) -0.0135(9)
C31 0.0704(15) 0.0667(15) 0.110(2) 0.0181(14) -0.0522(15) 0.0001(12)
C32 0.0368(8) 0.0355(8) 0.0322(8) -0.0084(7) -0.0096(7) -0.0080(7)
C33 0.0349(8) 0.0311(8) 0.0307(8) -0.0064(6) -0.0099(6) -0.0032(6)
C34 0.0353(8) 0.0307(8) 0.0354(8) -0.0054(6) -0.0082(7) 0.0000(6)
C35 0.0448(10) 0.0448(10) 0.0309(8) 0.0009(7) -0.0105(7) -0.0055(8)
C36 0.0470(10) 0.0507(10) 0.0356(9) -0.0043(8) -0.0203(8) -0.0037(8)
C37 0.0353(8) 0.0413(9) 0.0358(9) -0.0058(7) -0.0135(7) -0.0060(7)
C38 0.0437(10) 0.0465(10) 0.0455(10) -0.0075(8) -0.0062(8) -0.0135(8)
O5 0.0484(7) 0.0566(8) 0.0504(7) -0.0195(6) -0.0107(6) -0.0150(6)
C39 0.0507(11) 0.0594(12) 0.0615(13) -0.0221(10) -0.0087(10) -0.0048(9)

loop_
_atom_type_symbol
_atom_type_description
_atom_type_scat_dispersion_real
_atom_type_scat_dispersion_imag
_atom_type_scat_source
C C 0.0033 0.0016 'International Tables Vol C Tables 4.2.6.8 and 6.1.1.4'
H H 0.0000 0.0000 'International Tables Vol C Tables 4.2.6.8 and 6.1.1.4'
N N 0.0061 0.0033 'International Tables Vol C Tables 4.2.6.8 and 6.1.1.4'
O O 0.0106 0.0060 'International Tables Vol C Tables 4.2.6.8 and 6.1.1.4'

loop_
_geom_angle_atom_site_label_1
_geom_angle_atom_site_label_2
_geom_angle_atom_site_label_3
_geom_angle
C14 N1 C13 123.57(12)
C14 N2 C15 121.20(13)
C20 N3 C14 127.19(13)
C26 N4 C25 123.32(14)
C26 N5 C27 117.84(15)
C33 N6 C32 121.44(13)
C33 N7 C34 118.48(13)
C15 O2 C16 122.13(12)
C20 O4 C21 120.94(12)
C6 C1 C2 120.96(13)
C6 C1 C13 119.55(13)
C2 C1 C13 119.42(13)
C1 C2 C3 119.17(13)
C1 C2 C7 119.85(13)
C3 C2 C7 120.98(14)
C4 C3 C2 120.41(14)
C4 C3 C25 119.11(13)
C2 C3 C25 120.22(14)
C5 C4 C3 119.71(13)
C5 C4 C9 120.20(14)
C3 C4 C9 120.08(14)
C4 C5 C6 120.73(14)
C4 C5 C32 119.33(13)
C6 C5 C32 119.68(14)
C1 C6 C5 118.98(14)
C1 C6 C11 120.87(13)
C5 C6 C11 120.15(14)
C2 C7 C8 111.40(13)
C4 C9 C10 112.37(14)
C6 C11 C12 112.81(14)
N1 C13 C1 110.84(12)
N2 C14 N1 119.25(13)
N2 C14 N3 123.26(13)
N1 C14 N3 117.49(13)
O1 C15 O2 123.30(14)
O1 C15 N2 128.85(14)
O2 C15 N2 107.84(12)
O2 C16 C17 110.66(14)
O2 C16 C18 110.02(14)
C17 C16 C18 112.79(17)
O2 C16 C19 102.00(14)
C17 C16 C19 109.88(15)
C18 C16 C19 110.98(17)
O3 C20 O4 127.00(14)
O3 C20 N3 124.96(14)
O4 C20 N3 108.04(13)
O4 C21 C23 109.25(13)
O4 C21 C22 109.79(12)
C23 C21 C22 112.84(15)
O4 C21 C24 101.47(12)
C23 C21 C24 111.52(15)
C22 C21 C24 111.35(14)
N4 C25 C3 107.90(12)
N5 C26 N4 117.38(15)
N5 C26 C30 122.89(16)
N4 C26 C30 119.73(16)
N5 C27 C28 122.87(19)
N5 C27 C31 115.37(18)
C28 C27 C31 121.76(19)
C27 C28 C29 118.6(2)
C30 C29 C28 120.04(19)
C29 C30 C26 117.73(19)
N6 C32 C5 108.62(12)
N7 C33 N6 115.59(13)
N7 C33 C37 122.32(14)
N6 C33 C37 122.08(14)
N7 C34 C35 122.16(15)
N7 C34 C38 116.41(15)
C35 C34 C38 121.43(15)
C34 C35 C36 118.91(15)
C37 C36 C35 119.92(16)
C36 C37 C33 118.15(15)

loop_
_geom_bond_atom_site_label_1
_geom_bond_atom_site_label_2
_geom_bond_distance
N1 C14 1.3319(19)
N1 C13 1.4652(18)
N2 C14 1.3166(19)
N2 C15 1.3645(19)
N3 C20 1.3816(19)
N3 C14 1.3830(18)
N4 C26 1.360(2)
N4 C25 1.454(2)
N5 C26 1.336(2)
N5 C27 1.355(2)
N6 C33 1.3661(19)
N6 C32 1.4571(19)
N7 C33 1.3446(19)
N7 C34 1.3467(19)
O1 C15 1.2285(18)
O2 C15 1.3447(17)
O2 C16 1.4731(19)
O3 C20 1.2099(18)
O4 C20 1.3315(18)
O4 C21 1.4940(18)
C1 C6 1.401(2)
C1 C2 1.404(2)
C1 C13 1.5204(19)
C2 C3 1.404(2)
C2 C7 1.512(2)
C3 C4 1.402(2)
C3 C25 1.513(2)
C4 C5 1.397(2)
C4 C9 1.526(2)
C5 C6 1.405(2)
C5 C32 1.510(2)
C6 C11 1.517(2)
C7 C8 1.530(2)
C9 C10 1.529(2)
C11 C12 1.528(3)
C16 C17 1.501(2)
C16 C18 1.503(3)
C16 C19 1.523(2)
C21 C23 1.510(2)
C21 C22 1.510(2)
C21 C24 1.518(2)
C26 C30 1.406(2)
C27 C28 1.369(3)
C27 C31 1.502(3)
C28 C29 1.389(3)
C29 C30 1.373(3)
C33 C37 1.400(2)
C34 C35 1.381(2)
C34 C38 1.495(2)
C35 C36 1.383(2)
C36 C37 1.372(2)
O5 C39 1.414(2)

loop_
_cod_related_entry_id
_cod_related_entry_database
_cod_related_entry_code
1 ChemSpider 21154074
